data_6000265
loop_
_publ_author_name
'Zhak, O. V.'
'Kuz'ma, Y. B.'
'Stel'makhovych, B. M.'

_publ_section_title
;
 The compounds Ln(Ag0.7Al0.3)(5) (Ln-Pr, Nd, Sm) and their crystal
 structure
;
_journal_name_full 'Journal of Alloys and Compounds'
_journal_page_first 181
_journal_page_last 184
_journal_paper_doi 10.1016/S0925-8388(99)00166-8
_journal_volume 289
_journal_year 1999
_chemical_formula_sum 'Ag3.5 Al1.5 Sm'
_space_group_name_H-M_alt 'P -6 2 m'
_cell_angle_alpha 90.000
_cell_angle_beta 90.000
_cell_angle_gamma 120.000
_cell_length_a 5.4498
_cell_length_b 5.4498
_cell_length_c 9.3320
_cell_volume 240.03
_cod_database_code 6000265

loop_
_atom_site_label
_atom_site_fract_x
_atom_site_fract_y
_atom_site_fract_z
? ? ? ?
